data_4022750
loop_
_publ_author_name
'A. K. Yadav'
'S. Peruncheralathan'
'H. Ila'
'H. Junjappa'

_publ_contact_author_address
;Department of Chemistry
Indian Institute of Technology
Kanpur 208016
India
;
_publ_contact_author_email 'hila@iitk.ac.in '
_publ_contact_author_name 'Pro.  H. Ila'
_publ_section_title
;
 Domino Carbocationic Rearrangement of
 \a-[Bis(methylthio)methylene]alkyl-2-(3/2-indolyl)) Cyclopropyl
 Ketones
;
_journal_name_full 'Journal of Organic Chemistry'
_journal_page_first 1388
_journal_page_last 1394
_journal_paper_doi 10.1021/jo062302a
_journal_volume 72
_journal_year 2007
_chemical_formula_moiety 'C16 H15 N O2'
_chemical_formula_sum 'C16 H15 N O2'
_chemical_formula_weight 253.29
_chemical_melting_point 196
_chemical_name_systematic
;
 4,9a-dimethyl-1,2,3,3a,9,9a-hexahydropentaleno[1,2-b]indol-1,9-dione 
;
_space_group_IT_number 61
_symmetry_cell_setting orthorhombic
_symmetry_space_group_name_Hall '-P 2ac 2ab'
_symmetry_space_group_name_H-M 'P b c a'
_atom_sites_solution_hydrogens geom
_atom_sites_solution_primary direct
_atom_sites_solution_secondary difmap
_audit_creation_method SHELXL-97
_cell_angle_alpha 90.000
_cell_angle_beta 90.000
_cell_angle_gamma 90.000
_cell_formula_units_Z 8
_cell_length_a 14.782(5)
_cell_length_b 9.962(5)
_cell_length_c 17.144(5)
_cell_measurement_reflns_used 999
_cell_measurement_temperature 100(2)
_cell_measurement_theta_max 28.23
_cell_measurement_theta_min 2.04
_cell_volume 2524.6(17)
_computing_cell_refinement 'SAINT 6.45 ( Bruker, 2003)'
_computing_data_collection 'SMART 5.628 (Bruker, 2003)'
_computing_data_reduction 'SAINT 6.45  (Bruker, 2003)'
_computing_molecular_graphics 'Diamond 2.1e, Ortep'
_computing_structure_refinement 'SHELXL-97 (Sheldrick, 1997)'
_computing_structure_solution SIR-97
_diffrn_ambient_temperature 100(2)
_diffrn_measured_fraction_theta_full 0.999
_diffrn_measured_fraction_theta_max 0.999
_diffrn_measurement_device_type 'Bruker SMART APEX'
_diffrn_measurement_method /w-scans
_diffrn_radiation_monochromator graphite
_diffrn_radiation_source 'fine-focus sealed tube'
_diffrn_radiation_type MoK\a
_diffrn_radiation_wavelength 0.71069
_diffrn_reflns_av_R_equivalents 0.0543
_diffrn_reflns_av_sigmaI/netI 0.0439
_diffrn_reflns_limit_h_max 19
_diffrn_reflns_limit_h_min -18
_diffrn_reflns_limit_k_max 6
_diffrn_reflns_limit_k_min -13
_diffrn_reflns_limit_l_max 22
_diffrn_reflns_limit_l_min -21
_diffrn_reflns_number 15646
_diffrn_reflns_theta_full 28.30
_diffrn_reflns_theta_max 28.30
_diffrn_reflns_theta_min 2.38
_exptl_absorpt_coefficient_mu 0.088
_exptl_absorpt_correction_T_max 0.9970
_exptl_absorpt_correction_T_min 0.9826
_exptl_absorpt_correction_type empirical
_exptl_absorpt_process_details 'SADABS 2.10 (Bruker 2003)'
_exptl_crystal_colour colourless
_exptl_crystal_density_diffrn 1.333
_exptl_crystal_density_method 'not measured'
_exptl_crystal_description needle
_exptl_crystal_F_000 1072
_exptl_crystal_size_max 0.20
_exptl_crystal_size_mid 0.10
_exptl_crystal_size_min 0.08
_refine_diff_density_max 0.385
_refine_diff_density_min -0.239
_refine_diff_density_rms 0.066
_refine_ls_extinction_method none
_refine_ls_goodness_of_fit_ref 1.066
_refine_ls_matrix_type full
_refine_ls_number_parameters 173
_refine_ls_number_reflns 3138
_refine_ls_number_restraints 0
_refine_ls_restrained_S_all 1.066
_refine_ls_R_factor_all 0.0832
_refine_ls_R_factor_gt 0.0579
_refine_ls_shift/su_max 0.000
_refine_ls_shift/su_mean 0.000
_refine_ls_structure_factor_coef Fsqd
_refine_ls_weighting_details 'calc w=1/[\s^2^(Fo^2^)+(0.0601P)^2^+1.8962P] where P=(Fo^2^+2Fc^2^)/3'
_refine_ls_weighting_scheme calc
_refine_ls_wR_factor_gt 0.1300
_refine_ls_wR_factor_ref 0.1485
_reflns_number_gt 2345
_reflns_number_total 3138
_reflns_threshold_expression >2sigma(I)
_cod_data_source_file jo062302asi20061107_115832_3.cif
_cod_data_source_block 14c
_cod_depositor_comments
;
The following automatic conversions were performed:
'_symmetry_cell_setting' value 'Orthorhombic' changed to 'orthorhombic'
according to '/home/saulius/struct/CIF-dictionaries/cif_core.dic'
dictionary named 'cif_core.dic' version 2.4.1 from
2010-06-29.

'_exptl_absorpt_correction_type' value 'Empirical' changed to
'empirical' according to
'/home/saulius/struct/CIF-dictionaries/cif_core.dic' dictionary named
'cif_core.dic' version 2.4.1 from 2010-06-29.

Automatic conversion script
Id: cif_fix_enum 1527 2010-12-29 10:47:43Z saulius 
;
_cod_database_code 4022750

loop_
_symmetry_equiv_pos_as_xyz
'x, y, z'
'-x+1/2, -y, z+1/2'
'x+1/2, -y+1/2, -z'
'-x, y+1/2, -z+1/2'
'-x, -y, -z'
'x-1/2, y, -z-1/2'
'-x-1/2, y-1/2, z'
'x, -y-1/2, z-1/2'

loop_
_atom_site_label
_atom_site_type_symbol
_atom_site_fract_x
_atom_site_fract_y
_atom_site_fract_z
_atom_site_U_iso_or_equiv
_atom_site_adp_type
_atom_site_occupancy
_atom_site_symmetry_multiplicity
_atom_site_calc_flag
_atom_site_refinement_flags
O1 O 0.39066(10) 0.23765(14) -0.04174(7) 0.0219(3) Uani 1 1 d .
O2 O 0.38815(11) -0.09388(16) -0.05829(8) 0.0325(4) Uani 1 1 d .
N1 N 0.33968(10) 0.21522(16) 0.22389(8) 0.0165(3) Uani 1 1 d .
C1 C 0.38732(12) 0.3364(2) 0.21939(10) 0.0169(4) Uani 1 1 d .
C2 C 0.40420(13) 0.4298(2) 0.27804(11) 0.0194(4) Uani 1 1 d .
H2 H 0.3850 0.4153 0.3290 0.023 Uiso 1 1 calc R
C3 C 0.45057(13) 0.5446(2) 0.25747(11) 0.0213(4) Uani 1 1 d .
H3 H 0.4622 0.6093 0.2953 0.026 Uiso 1 1 calc R
C4 C 0.48051(14) 0.5659(2) 0.18075(11) 0.0221(4) Uani 1 1 d .
H4 H 0.5120 0.6441 0.1689 0.027 Uiso 1 1 calc R
C5 C 0.46411(13) 0.4730(2) 0.12247(11) 0.0202(4) Uani 1 1 d .
H5 H 0.4846 0.4878 0.0719 0.024 Uiso 1 1 calc R
C6 C 0.41620(12) 0.35655(19) 0.14107(10) 0.0169(4) Uani 1 1 d .
C7 C 0.38171(12) 0.24243(19) 0.09909(11) 0.0174(4) Uani 1 1 d .
C8 C 0.36786(13) 0.19126(19) 0.02123(10) 0.0175(4) Uani 1 1 d .
C9 C 0.31110(13) 0.05922(19) 0.02934(10) 0.0184(4) Uani 1 1 d .
C10 C 0.37367(14) -0.0574(2) 0.00770(11) 0.0214(4) Uani 1 1 d .
C11 C 0.41208(14) -0.1171(2) 0.08122(12) 0.0235(4) Uani 1 1 d .
H11A H 0.4681 -0.0729 0.0956 0.028 Uiso 1 1 calc R
H11B H 0.4235 -0.2123 0.0747 0.028 Uiso 1 1 calc R
C12 C 0.33950(14) -0.0932(2) 0.14264(11) 0.0217(4) Uani 1 1 d .
H12A H 0.3663 -0.0852 0.1941 0.026 Uiso 1 1 calc R
H12B H 0.2963 -0.1664 0.1432 0.026 Uiso 1 1 calc R
C13 C 0.29280(13) 0.0403(2) 0.11842(10) 0.0192(4) Uani 1 1 d .
H13 H 0.2278 0.0386 0.1298 0.023 Uiso 1 1 calc R
C14 C 0.33686(12) 0.1626(2) 0.15133(10) 0.0176(4) Uani 1 1 d .
C15 C 0.29011(14) 0.1668(2) 0.29203(11) 0.0230(4) Uani 1 1 d .
H15A H 0.2328 0.2118 0.2952 0.034 Uiso 1 1 calc R
H15B H 0.3245 0.1849 0.3383 0.034 Uiso 1 1 calc R
H15C H 0.2804 0.0719 0.2874 0.034 Uiso 1 1 calc R
C16 C 0.22737(14) 0.0651(2) -0.02287(11) 0.0235(4) Uani 1 1 d .
H16A H 0.1900 0.1393 -0.0074 0.035 Uiso 1 1 calc R
H16B H 0.1938 -0.0169 -0.0178 0.035 Uiso 1 1 calc R
H16C H 0.2457 0.0766 -0.0762 0.035 Uiso 1 1 calc R

loop_
_atom_site_aniso_label
_atom_site_aniso_U_11
_atom_site_aniso_U_22
_atom_site_aniso_U_33
_atom_site_aniso_U_23
_atom_site_aniso_U_13
_atom_site_aniso_U_12
O1 0.0309(8) 0.0226(7) 0.0121(6) 0.0025(6) 0.0019(5) 0.0001(6)
O2 0.0522(10) 0.0249(8) 0.0205(8) -0.0006(6) 0.0084(7) 0.0070(7)
N1 0.0194(8) 0.0193(8) 0.0107(7) 0.0010(6) -0.0012(6) -0.0003(6)
C1 0.0174(9) 0.0190(9) 0.0143(9) 0.0023(7) -0.0018(7) 0.0005(7)
C2 0.0204(9) 0.0238(10) 0.0141(9) -0.0003(8) -0.0018(7) 0.0012(8)
C3 0.0241(10) 0.0213(10) 0.0184(9) -0.0031(8) -0.0050(7) -0.0005(8)
C4 0.0241(10) 0.0213(10) 0.0209(10) 0.0032(8) -0.0057(8) -0.0032(8)
C5 0.0221(9) 0.0247(10) 0.0136(9) 0.0035(8) -0.0008(7) -0.0019(8)
C6 0.0187(9) 0.0193(9) 0.0126(8) 0.0014(7) -0.0018(7) 0.0022(7)
C7 0.0198(9) 0.0172(9) 0.0151(9) 0.0010(7) 0.0007(7) 0.0007(8)
C8 0.0221(9) 0.0171(9) 0.0134(9) 0.0004(7) 0.0013(7) 0.0024(8)
C9 0.0243(10) 0.0184(10) 0.0125(9) -0.0001(7) 0.0000(7) -0.0018(8)
C10 0.0277(10) 0.0167(10) 0.0197(9) 0.0008(8) 0.0033(8) -0.0040(8)
C11 0.0262(10) 0.0204(10) 0.0240(10) 0.0018(8) -0.0026(8) -0.0007(8)
C12 0.0284(10) 0.0192(10) 0.0177(9) 0.0033(8) -0.0012(8) -0.0037(8)
C13 0.0220(9) 0.0221(10) 0.0135(8) 0.0009(8) 0.0003(7) -0.0031(8)
C14 0.0190(9) 0.0198(9) 0.0138(9) 0.0023(7) -0.0014(7) 0.0028(8)
C15 0.0255(10) 0.0301(11) 0.0132(9) 0.0024(8) 0.0014(7) -0.0069(9)
C16 0.0296(11) 0.0245(11) 0.0164(9) -0.0011(8) -0.0035(8) -0.0027(9)

loop_
_atom_type_symbol
_atom_type_description
_atom_type_scat_dispersion_real
_atom_type_scat_dispersion_imag
_atom_type_scat_source
C C 0.0033 0.0016 'International Tables Vol C Tables 4.2.6.8 and 6.1.1.4'
H H 0.0000 0.0000 'International Tables Vol C Tables 4.2.6.8 and 6.1.1.4'
N N 0.0061 0.0033 'International Tables Vol C Tables 4.2.6.8 and 6.1.1.4'
O O 0.0106 0.0060 'International Tables Vol C Tables 4.2.6.8 and 6.1.1.4'

loop_
_geom_angle_atom_site_label_1
_geom_angle_atom_site_label_2
_geom_angle_atom_site_label_3
_geom_angle
C14 N1 C1 107.43(15)
C14 N1 C15 126.37(16)
C1 N1 C15 125.52(15)
C2 C1 N1 128.80(17)
C2 C1 C6 122.24(18)
N1 C1 C6 108.93(16)
C3 C2 C1 117.29(18)
C3 C2 H2 121.4
C1 C2 H2 121.4
C2 C3 C4 121.44(18)
C2 C3 H3 119.3
C4 C3 H3 119.3
C5 C4 C3 121.33(19)
C5 C4 H4 119.3
C3 C4 H4 119.3
C4 C5 C6 118.69(18)
C4 C5 H5 120.7
C6 C5 H5 120.7
C5 C6 C1 118.99(17)
C5 C6 C7 136.23(17)
C1 C6 C7 104.73(16)
C14 C7 C6 107.66(17)
C14 C7 C8 109.34(17)
C6 C7 C8 142.36(17)
O1 C8 C7 130.12(18)
O1 C8 C9 122.94(17)
C7 C8 C9 106.89(15)
C16 C9 C10 112.12(16)
C16 C9 C13 115.90(16)
C10 C9 C13 104.48(15)
C16 C9 C8 110.45(15)
C10 C9 C8 106.99(15)
C13 C9 C8 106.31(15)
O2 C10 C11 126.8(2)
O2 C10 C9 124.25(18)
C11 C10 C9 108.95(16)
C10 C11 C12 104.58(17)
C10 C11 H11A 110.8
C12 C11 H11A 110.8
C10 C11 H11B 110.8
C12 C11 H11B 110.8
H11A C11 H11B 108.9
C11 C12 C13 105.18(15)
C11 C12 H12A 110.7
C13 C12 H12A 110.7
C11 C12 H12B 110.7
C13 C12 H12B 110.7
H12A C12 H12B 108.8
C14 C13 C12 113.81(16)
C14 C13 C9 101.27(15)
C12 C13 C9 106.70(16)
C14 C13 H13 111.5
C12 C13 H13 111.5
C9 C13 H13 111.5
N1 C14 C7 111.24(17)
N1 C14 C13 132.73(17)
C7 C14 C13 115.99(17)
N1 C15 H15A 109.5
N1 C15 H15B 109.5
H15A C15 H15B 109.5
N1 C15 H15C 109.5
H15A C15 H15C 109.5
H15B C15 H15C 109.5
C9 C16 H16A 109.5
C9 C16 H16B 109.5
H16A C16 H16B 109.5
C9 C16 H16C 109.5
H16A C16 H16C 109.5
H16B C16 H16C 109.5

loop_
_geom_bond_atom_site_label_1
_geom_bond_atom_site_label_2
_geom_bond_distance
O1 C8 1.222(2)
O2 C10 1.207(2)
N1 C14 1.350(2)
N1 C1 1.400(3)
N1 C15 1.461(2)
C1 C2 1.392(3)
C1 C6 1.423(2)
C2 C3 1.379(3)
C2 H2 0.9300
C3 C4 1.404(3)
C3 H3 0.9300
C4 C5 1.384(3)
C4 H4 0.9300
C5 C6 1.396(3)
C5 H5 0.9300
C6 C7 1.439(3)
C7 C14 1.369(3)
C7 C8 1.443(3)
C8 C9 1.566(3)
C9 C16 1.529(3)
C9 C10 1.531(3)
C9 C13 1.562(3)
C10 C11 1.505(3)
C11 C12 1.522(3)
C11 H11A 0.9700
C11 H11B 0.9700
C12 C13 1.555(3)
C12 H12A 0.9700
C12 H12B 0.9700
C13 C14 1.492(3)
C13 H13 0.9800
C15 H15A 0.9600
C15 H15B 0.9600
C15 H15C 0.9600
C16 H16A 0.9600
C16 H16B 0.9600
C16 H16C 0.9600
